data_7250184
loop_
_publ_author_name
'Zhang, Qi'
'Zhu, Yitong'
'Xu, Yisheng'
'Yang, Huaiyu'
'Li, Wei'
'Zhang, Xiangyang'

_publ_section_title
;
 Different thermal and solubility properties with an identical crystal
 structure -- case of lenalidomide hydrate
;
_journal_issue 18
_journal_name_full CrystEngComm
_journal_page_first 2815
_journal_page_last 2823
_journal_paper_doi 10.1039/D4CE00798K
_journal_volume 27
_journal_year 2025
_chemical_formula_moiety 'C13 H13 N3 O3, 2(H2 O)'
_chemical_formula_sum 'C13 H17 N3 O5'
_chemical_formula_weight 295.29
_chemical_name_common 'Lenalidomide Dihydrate'
_chemical_name_systematic 3-(4-Amino-1-oxoisoindolin-2-yl)piperidine-2,6-dione
_space_group_crystal_system monoclinic
_space_group_IT_number 14
_space_group_name_Hall '-P 2ybc'
_space_group_name_H-M_alt 'P 1 21/c 1'
_atom_sites_solution_hydrogens mixed
_atom_sites_solution_primary dual
_audit_block_doi 10.5517/ccdc.csd.cc2dhzc8
_audit_creation_date 2017-06-28
_audit_creation_method
;
Olex2 1.2
(compiled 2017.03.28 svn.r3405 for OlexSys, GUI svn.r5337)
;
_audit_update_record
;
2022-11-15 deposited with the CCDC.	2025-03-26 downloaded from the CCDC.
;
_cell_angle_alpha 90
_cell_angle_beta 99.231(6)
_cell_angle_gamma 90
_cell_formula_units_Z 4
_cell_length_a 13.4300(14)
_cell_length_b 8.8535(10)
_cell_length_c 11.7594(12)
_cell_measurement_reflns_used 2137
_cell_measurement_temperature 281(2)
_cell_measurement_theta_max 70.01
_cell_measurement_theta_min 3.33
_cell_volume 1380.1(3)
_computing_cell_refinement 'SAINT v8.37A (Bruker, 2015)'
_computing_data_reduction 'SAINT v8.37A (Bruker, 2015)'
_computing_molecular_graphics 'Olex2 (Dolomanov et al., 2009)'
_computing_publication_material 'Olex2 (Dolomanov et al., 2009)'
_computing_structure_refinement 'ShelXL (Sheldrick, 2015)'
_computing_structure_solution 'ShelXT (Sheldrick, 2015)'
_diffrn_ambient_temperature 281.59
_diffrn_measured_fraction_theta_full 0.988
_diffrn_measured_fraction_theta_max 0.986
_diffrn_measurement_device_type 'Bruker APEX-II CCD'
_diffrn_measurement_method '\f and \w scans'
_diffrn_radiation_type CuK\a
_diffrn_radiation_wavelength 1.54178
_diffrn_reflns_av_R_equivalents 0.0808
_diffrn_reflns_av_unetI/netI 0.0615
_diffrn_reflns_Laue_measured_fraction_full 0.988
_diffrn_reflns_Laue_measured_fraction_max 0.986
_diffrn_reflns_limit_h_max 15
_diffrn_reflns_limit_h_min -16
_diffrn_reflns_limit_k_max 10
_diffrn_reflns_limit_k_min -10
_diffrn_reflns_limit_l_max 14
_diffrn_reflns_limit_l_min -14
_diffrn_reflns_number 13400
_diffrn_reflns_point_group_measured_fraction_full 0.988
_diffrn_reflns_point_group_measured_fraction_max 0.986
_diffrn_reflns_theta_full 67.679
_diffrn_reflns_theta_max 70.195
_diffrn_reflns_theta_min 3.334
_diffrn_standards_number 0
_exptl_absorpt_coefficient_mu 0.933
_exptl_absorpt_correction_T_max 0.7533
_exptl_absorpt_correction_T_min 0.5737
_exptl_absorpt_correction_type multi-scan
_exptl_absorpt_process_details
'SADABS-2016/2 (Bruker,2016/2) was used for absorption correction. wR2(int) was 0.1301 before and 0.0878 after correction. The Ratio of minimum to maximum transmission is 0.7616. The \l/2 correction factor is Not present.'
_exptl_crystal_colour colourless
_exptl_crystal_colour_primary colourless
_exptl_crystal_density_diffrn 1.421
_exptl_crystal_description block
_exptl_crystal_F_000 624
_exptl_crystal_recrystallization_method 'Re-crystallisation from solvent'
_exptl_crystal_size_max 0.22
_exptl_crystal_size_mid 0.2
_exptl_crystal_size_min 0.15
_refine_diff_density_max 0.245
_refine_diff_density_min -0.216
_refine_diff_density_rms 0.061
_refine_ls_extinction_coef 0.026(4)
_refine_ls_extinction_expression Fc^*^=kFc[1+0.001xFc^2^\l^3^/sin(2\q)]^-1/4^
_refine_ls_extinction_method 'SHELXL-2014/8 (Sheldrick 2014'
_refine_ls_goodness_of_fit_ref 1.063
_refine_ls_hydrogen_treatment mixed
_refine_ls_matrix_type full
_refine_ls_number_parameters 210
_refine_ls_number_reflns 2590
_refine_ls_number_restraints 0
_refine_ls_restrained_S_all 1.063
_refine_ls_R_factor_all 0.1059
_refine_ls_R_factor_gt 0.0806
_refine_ls_shift/su_max 0.005
_refine_ls_shift/su_mean 0.001
_refine_ls_structure_factor_coef Fsqd
_refine_ls_weighting_details 'w=1/[\s^2^(Fo^2^)+(0.1511P)^2^+0.4709P] where P=(Fo^2^+2Fc^2^)/3'
_refine_ls_weighting_scheme calc
_refine_ls_wR_factor_gt 0.2268
_refine_ls_wR_factor_ref 0.2677
_reflns_Friedel_coverage 0.000
_reflns_number_gt 1784
_reflns_number_total 2590
_reflns_threshold_expression 'I > 2\s(I)'
_cod_data_source_file d4ce00798k2.cif
_cod_data_source_block d8v17156
_cod_depositor_comments 'Adding full bibliography for 7250184.cif.'
_cod_database_code 7250184
_shelx_shelxl_version_number 2014/8
_shelx_space_group_comment
;
The symmetry employed for this shelxl refinement is uniquely defined
by the following loop, which should always be used as a source of
symmetry information in preference to the above space-group names.
They are only intended as comments.
;
_shelx_estimated_absorpt_t_max 0.873
_shelx_estimated_absorpt_t_min 0.821
_olex2_refinement_description
;
1. Fixed Uiso
 At 1.2 times of:
  All C(H) groups, All C(H,H) groups, All N(H) groups
 At 1.5 times of:
  All O(H,H) groups
2.a Free rotating group:
 O5(H5A,H5B)
2.b Ternary CH refined with riding coordinates:
 C9(H9)
2.c Secondary CH2 refined with riding coordinates:
 C1(H1C,H1D), C11(H11A,H11B), C12(H12A,H12B)
2.d Aromatic/amide H refined with riding coordinates:
 N3(H3), C4(H4), C5(H5), C6(H6)
;
_olex2_submission_special_instructions 'No special instructions were received'

loop_
_space_group_symop_operation_xyz
'x, y, z'
'-x, y+1/2, -z+1/2'
'-x, -y, -z'
'x, -y-1/2, z-1/2'

loop_
_atom_site_label
_atom_site_type_symbol
_atom_site_fract_x
_atom_site_fract_y
_atom_site_fract_z
_atom_site_U_iso_or_equiv
_atom_site_adp_type
_atom_site_occupancy
_atom_site_site_symmetry_order
_atom_site_calc_flag
_atom_site_refinement_flags_posn
_atom_site_refinement_flags_adp
_atom_site_refinement_flags_occupancy
_atom_site_disorder_assembly
_atom_site_disorder_group
O1 O 0.6853(2) 0.4405(3) 0.9440(2) 0.0769(8) Uani 1 1 d . . . . .
O2 O 0.7995(3) 0.4745(4) 0.6636(3) 0.1051(12) Uani 1 1 d . . . . .
O3 O 0.5302(2) 0.6393(3) 0.4216(2) 0.0803(8) Uani 1 1 d . . . . .
N1 N 1.0480(3) 0.8359(4) 1.0137(4) 0.0813(10) Uani 1 1 d . . . . .
H1A H 1.111(3) 0.845(4) 1.053(4) 0.073(11) Uiso 1 1 d . . . . .
H1B H 1.031(4) 0.865(5) 0.941(5) 0.104(18) Uiso 1 1 d . . . . .
N2 N 0.7564(2) 0.6336(3) 0.8529(3) 0.0685(8) Uani 1 1 d . . . . .
N3 N 0.6656(2) 0.5632(4) 0.5439(3) 0.0688(8) Uani 1 1 d . . . . .
H3 H 0.6840 0.5117 0.4888 0.083 Uiso 1 1 calc R . . . .
C1 C 0.8460(3) 0.7306(4) 0.8719(3) 0.0665(9) Uani 1 1 d . . . . .
H1C H 0.8276 0.8364 0.8735 0.080 Uiso 1 1 calc R . . . .
H1D H 0.8879 0.7150 0.8131 0.080 Uiso 1 1 calc R . . . .
C2 C 0.8979(3) 0.6785(4) 0.9873(3) 0.0623(9) Uani 1 1 d . . . . .
C3 C 0.9895(3) 0.7222(4) 1.0505(3) 0.0644(9) Uani 1 1 d . . . . .
C4 C 1.0217(3) 0.6455(4) 1.1539(3) 0.0685(9) Uani 1 1 d . . . . .
H4 H 1.0830 0.6722 1.1981 0.082 Uiso 1 1 calc R . . . .
C5 C 0.9654(3) 0.5311(4) 1.1927(3) 0.0705(10) Uani 1 1 d . . . . .
H5 H 0.9895 0.4831 1.2619 0.085 Uiso 1 1 calc R . . . .
C6 C 0.8743(3) 0.4873(4) 1.1305(3) 0.0676(9) Uani 1 1 d . . . . .
H6 H 0.8360 0.4107 1.1561 0.081 Uiso 1 1 calc R . . . .
C7 C 0.8425(3) 0.5630(4) 1.0276(3) 0.0608(8) Uani 1 1 d . . . . .
C8 C 0.7528(3) 0.5357(4) 0.9411(3) 0.0648(9) Uani 1 1 d . . . . .
C9 C 0.6830(3) 0.6307(4) 0.7482(3) 0.0689(10) Uani 1 1 d . . . . .
H9 H 0.6251 0.5724 0.7652 0.083 Uiso 1 1 calc R . . . .
C10 C 0.7238(3) 0.5481(4) 0.6513(3) 0.0726(10) Uani 1 1 d . . . . .
C11 C 0.6433(3) 0.7836(4) 0.7056(3) 0.0712(10) Uani 1 1 d . . . . .
H11A H 0.6965 0.8418 0.6794 0.085 Uiso 1 1 calc R . . . .
H11B H 0.6198 0.8388 0.7675 0.085 Uiso 1 1 calc R . . . .
C12 C 0.5564(3) 0.7595(5) 0.6065(3) 0.0763(11) Uani 1 1 d . . . . .
H12A H 0.4986 0.7209 0.6374 0.092 Uiso 1 1 calc R . . . .
H12B H 0.5375 0.8562 0.5707 0.092 Uiso 1 1 calc R . . . .
C13 C 0.5811(3) 0.6522(4) 0.5161(3) 0.0661(9) Uani 1 1 d . . . . .
O4 O 0.3779(3) 0.8487(5) 0.3470(3) 0.1062(13) Uani 1 1 d . . . . .
H4A H 0.357(3) 0.880(5) 0.407(4) 0.079(13) Uiso 1 1 d . . . . .
H4B H 0.428(5) 0.762(7) 0.369(5) 0.13(2) Uiso 1 1 d . . . . .
O5 O 0.2776(2) 0.8598(3) 0.1256(3) 0.0802(8) Uani 1 1 d . . . . .
H5A H 0.2868 0.7733 0.0977 0.120 Uiso 1 1 d G . . . .
H5B H 0.3092 0.8651 0.1941 0.120 Uiso 1 1 d G . . . .

loop_
_atom_site_aniso_label
_atom_site_aniso_U_11
_atom_site_aniso_U_22
_atom_site_aniso_U_33
_atom_site_aniso_U_23
_atom_site_aniso_U_13
_atom_site_aniso_U_12
O1 0.0735(16) 0.0807(17) 0.0738(17) 0.0072(13) 0.0035(13) -0.0149(13)
O2 0.096(2) 0.119(3) 0.088(2) -0.0219(18) -0.0220(17) 0.0431(19)
O3 0.0685(16) 0.103(2) 0.0638(16) 0.0038(13) -0.0057(12) 0.0147(13)
N1 0.068(2) 0.074(2) 0.095(3) 0.0098(18) -0.0078(19) -0.0075(15)
N2 0.0671(18) 0.0766(19) 0.0576(17) 0.0047(13) -0.0029(13) -0.0076(14)
N3 0.0604(17) 0.083(2) 0.0588(17) -0.0047(14) -0.0026(13) 0.0094(14)
C1 0.064(2) 0.069(2) 0.064(2) 0.0047(15) 0.0021(16) 0.0009(15)
C2 0.0599(19) 0.0650(19) 0.0592(19) -0.0006(14) 0.0010(15) 0.0059(14)
C3 0.0583(18) 0.0644(19) 0.068(2) -0.0054(15) 0.0024(15) 0.0061(14)
C4 0.064(2) 0.073(2) 0.065(2) -0.0044(16) 0.0011(16) 0.0075(16)
C5 0.074(2) 0.078(2) 0.057(2) 0.0039(16) 0.0011(16) 0.0162(17)
C6 0.068(2) 0.077(2) 0.0572(19) 0.0043(16) 0.0070(15) 0.0033(16)
C7 0.0600(18) 0.0667(19) 0.0555(18) -0.0029(14) 0.0083(14) 0.0037(14)
C8 0.0649(19) 0.071(2) 0.0576(19) -0.0002(15) 0.0072(15) -0.0015(16)
C9 0.065(2) 0.077(2) 0.061(2) 0.0042(16) 0.0000(16) -0.0023(16)
C10 0.071(2) 0.074(2) 0.068(2) 0.0003(17) -0.0042(17) 0.0081(17)
C11 0.072(2) 0.074(2) 0.065(2) 0.0021(17) 0.0036(17) 0.0090(17)
C12 0.066(2) 0.087(3) 0.071(2) -0.0031(18) -0.0010(18) 0.0173(18)
C13 0.0549(18) 0.080(2) 0.0612(19) 0.0043(16) 0.0034(15) 0.0047(15)
O4 0.116(3) 0.133(3) 0.0651(19) -0.0020(18) -0.0005(18) 0.051(2)
O5 0.0810(18) 0.0837(18) 0.0713(17) 0.0089(13) -0.0020(14) -0.0052(14)

loop_
_atom_type_symbol
_atom_type_description
_atom_type_scat_dispersion_real
_atom_type_scat_dispersion_imag
_atom_type_scat_source
C C 0.0181 0.0091 'International Tables Vol C Tables 4.2.6.8 and 6.1.1.4'
H H 0.0000 0.0000 'International Tables Vol C Tables 4.2.6.8 and 6.1.1.4'
N N 0.0311 0.0180 'International Tables Vol C Tables 4.2.6.8 and 6.1.1.4'
O O 0.0492 0.0322 'International Tables Vol C Tables 4.2.6.8 and 6.1.1.4'

loop_
_geom_angle_atom_site_label_1
_geom_angle_atom_site_label_2
_geom_angle_atom_site_label_3
_geom_angle
_geom_angle_site_symmetry_1
_geom_angle_site_symmetry_3
_geom_angle_publ_flag
H1A N1 H1B 123(4) . . ?
C3 N1 H1A 116(3) . . ?
C3 N1 H1B 116(3) . . ?
C8 N2 C1 112.7(3) . . ?
C8 N2 C9 122.3(3) . . ?
C9 N2 C1 124.8(3) . . ?
C10 N3 H3 116.7 . . ?
C13 N3 H3 116.7 . . ?
C13 N3 C10 126.6(3) . . ?
N2 C1 H1C 111.3 . . ?
N2 C1 H1D 111.3 . . ?
N2 C1 C2 102.1(3) . . ?
H1C C1 H1D 109.2 . . ?
C2 C1 H1C 111.3 . . ?
C2 C1 H1D 111.3 . . ?
C3 C2 C1 130.2(3) . . ?
C3 C2 C7 119.9(3) . . ?
C7 C2 C1 109.8(3) . . ?
N1 C3 C4 120.7(3) . . ?
C2 C3 N1 122.2(4) . . ?
C2 C3 C4 117.1(3) . . ?
C3 C4 H4 119.0 . . ?
C5 C4 C3 122.1(3) . . ?
C5 C4 H4 119.0 . . ?
C4 C5 H5 119.4 . . ?
C6 C5 C4 121.2(3) . . ?
C6 C5 H5 119.4 . . ?
C5 C6 H6 121.6 . . ?
C5 C6 C7 116.7(4) . . ?
C7 C6 H6 121.6 . . ?
C2 C7 C8 108.0(3) . . ?
C6 C7 C2 123.0(3) . . ?
C6 C7 C8 128.9(3) . . ?
O1 C8 N2 124.7(3) . . ?
O1 C8 C7 127.9(3) . . ?
N2 C8 C7 107.4(3) . . ?
N2 C9 H9 106.9 . . ?
N2 C9 C10 111.4(3) . . ?
N2 C9 C11 114.9(3) . . ?
C10 C9 H9 106.9 . . ?
C11 C9 H9 106.9 . . ?
C11 C9 C10 109.4(3) . . ?
O2 C10 N3 120.5(4) . . ?
O2 C10 C9 124.8(3) . . ?
N3 C10 C9 114.7(3) . . ?
C9 C11 H11A 110.0 . . ?
C9 C11 H11B 110.0 . . ?
C9 C11 C12 108.3(3) . . ?
H11A C11 H11B 108.4 . . ?
C12 C11 H11A 110.0 . . ?
C12 C11 H11B 110.0 . . ?
C11 C12 H12A 108.8 . . ?
C11 C12 H12B 108.8 . . ?
H12A C12 H12B 107.7 . . ?
C13 C12 C11 113.6(3) . . ?
C13 C12 H12A 108.8 . . ?
C13 C12 H12B 108.8 . . ?
O3 C13 N3 119.1(3) . . ?
O3 C13 C12 123.5(3) . . ?
N3 C13 C12 117.4(3) . . ?
H4A O4 H4B 109(5) . . ?
H5A O5 H5B 109.5 . . ?

loop_
_geom_bond_atom_site_label_1
_geom_bond_atom_site_label_2
_geom_bond_distance
_geom_bond_site_symmetry_2
_geom_bond_publ_flag
O1 C8 1.243(4) . ?
O2 C10 1.197(5) . ?
O3 C13 1.213(4) . ?
N1 H1A 0.90(4) . ?
N1 H1B 0.89(5) . ?
N1 C3 1.389(5) . ?
N2 C1 1.465(4) . ?
N2 C8 1.358(5) . ?
N2 C9 1.449(5) . ?
N3 H3 0.8600 . ?
N3 C10 1.381(4) . ?
N3 C13 1.377(4) . ?
C1 H1C 0.9700 . ?
C1 H1D 0.9700 . ?
C1 C2 1.496(5) . ?
C2 C3 1.386(5) . ?
C2 C7 1.392(5) . ?
C3 C4 1.399(5) . ?
C4 H4 0.9300 . ?
C4 C5 1.384(6) . ?
C5 H5 0.9300 . ?
C5 C6 1.376(5) . ?
C6 H6 0.9300 . ?
C6 C7 1.389(5) . ?
C7 C8 1.467(5) . ?
C9 H9 0.9800 . ?
C9 C10 1.527(6) . ?
C9 C11 1.511(5) . ?
C11 H11A 0.9700 . ?
C11 H11B 0.9700 . ?
C11 C12 1.527(5) . ?
C12 H12A 0.9700 . ?
C12 H12B 0.9700 . ?
C12 C13 1.502(5) . ?
O4 H4A 0.85(5) . ?
O4 H4B 1.02(7) . ?
O5 H5A 0.8502 . ?
O5 H5B 0.8500 . ?

loop_
_geom_hbond_atom_site_label_D
_geom_hbond_atom_site_label_H
_geom_hbond_atom_site_label_A
_geom_hbond_distance_DH
_geom_hbond_distance_HA
_geom_hbond_distance_DA
_geom_hbond_angle_DHA
_geom_hbond_site_symmetry_A
N3 H3 O5 0.86 2.03 2.878(4) 170.4 2_645
O4 H4A O1 0.85(5) 2.00(5) 2.844(5) 175(4) 2_656
O4 H4B O3 1.02(7) 1.79(7) 2.795(4) 168(5) .
O5 H5A O1 0.85 2.01 2.849(4) 171.6 3_666
O5 H5B O4 0.85 1.89 2.735(4) 172.4 .
